data_2229276
loop_
_publ_author_name
'Wang, Peng'
'Yue, Zheng'
'Zhang, Jie'
'Feng, Sheng-Yu'

_publ_section_title
;
 Bis[4-(2-isopropyl-2<i>H</i>-tetrazol-5-yl)phenyl]dimethylsilane
;
_journal_coeditor_code XU5118
_journal_issue 2
_journal_name_full 'Acta Crystallographica Section E'
_journal_page_first o368
_journal_paper_doi 10.1107/S160053681100033X
_journal_volume 67
_journal_year 2011
_chemical_formula_iupac 'C22 H28 N8 Si'
_chemical_formula_moiety 'C22 H28 N8 Si'
_chemical_formula_sum 'C22 H28 N8 Si'
_chemical_formula_weight 432.61
_chemical_name_systematic
;
Bis[4-(2-isopropyl-2<i>H</i>-tetrazol-5-yl)phenyl]dimethylsilane
;
_space_group_IT_number 60
_symmetry_cell_setting orthorhombic
_symmetry_space_group_name_Hall '-P 2n 2ab'
_symmetry_space_group_name_H-M 'P b c n'
_atom_sites_solution_hydrogens geom
_atom_sites_solution_primary direct
_atom_sites_solution_secondary difmap
_audit_creation_method SHELXL97
_cell_angle_alpha 90.00
_cell_angle_beta 90.00
_cell_angle_gamma 90.00
_cell_formula_units_Z 4
_cell_length_a 7.2722(14)
_cell_length_b 11.536(2)
_cell_length_c 28.444(6)
_cell_measurement_reflns_used 1662
_cell_measurement_temperature 298(2)
_cell_measurement_theta_max 20.545
_cell_measurement_theta_min 2.865
_cell_volume 2386.2(8)
_computing_cell_refinement 'SAINT (Bruker, 2007)'
_computing_data_collection 'SMART (Bruker, 2007)'
_computing_data_reduction 'SAINT (Bruker, 2007)'
_computing_molecular_graphics 'SHELXTL (Sheldrick, 2008)'
_computing_publication_material 'SHELXTL (Sheldrick, 2008)'
_computing_structure_refinement 'SHELXTL (Sheldrick, 2008)'
_computing_structure_solution 'SHELXTL (Sheldrick, 2008)'
_diffrn_ambient_temperature 298(2)
_diffrn_measured_fraction_theta_full 1.000
_diffrn_measured_fraction_theta_max 1.000
_diffrn_measurement_device_type 'Bruker SMART CCD area-detector'
_diffrn_measurement_method '\f and \w'
_diffrn_radiation_monochromator graphite
_diffrn_radiation_source 'fine-focus sealed tube'
_diffrn_radiation_type MoK\a
_diffrn_radiation_wavelength 0.71073
_diffrn_reflns_av_R_equivalents 0.0492
_diffrn_reflns_av_sigmaI/netI 0.0404
_diffrn_reflns_limit_h_max 9
_diffrn_reflns_limit_h_min -9
_diffrn_reflns_limit_k_max 10
_diffrn_reflns_limit_k_min -14
_diffrn_reflns_limit_l_max 36
_diffrn_reflns_limit_l_min -36
_diffrn_reflns_number 12923
_diffrn_reflns_theta_full 27.00
_diffrn_reflns_theta_max 27.00
_diffrn_reflns_theta_min 1.43
_diffrn_standards_number 0
_exptl_absorpt_coefficient_mu 0.124
_exptl_absorpt_correction_T_max 0.9914
_exptl_absorpt_correction_T_min 0.9453
_exptl_absorpt_correction_type multi-scan
_exptl_absorpt_process_details '(SADABS; Sheldrick, 2004)'
_exptl_crystal_colour colourless
_exptl_crystal_density_diffrn 1.204
_exptl_crystal_density_method 'not measured'
_exptl_crystal_description plate
_exptl_crystal_F_000 920
_exptl_crystal_size_max 0.46
_exptl_crystal_size_mid 0.37
_exptl_crystal_size_min 0.07
_refine_diff_density_max 0.322
_refine_diff_density_min -0.188
_refine_ls_extinction_method none
_refine_ls_goodness_of_fit_ref 1.137
_refine_ls_hydrogen_treatment constr
_refine_ls_matrix_type full
_refine_ls_number_parameters 144
_refine_ls_number_reflns 2613
_refine_ls_number_restraints 0
_refine_ls_restrained_S_all 1.137
_refine_ls_R_factor_all 0.1230
_refine_ls_R_factor_gt 0.0875
_refine_ls_shift/su_max 0.001
_refine_ls_shift/su_mean 0.000
_refine_ls_structure_factor_coef Fsqd
_refine_ls_weighting_details 'calc w=1/[\s^2^(Fo^2^)+(0.0693P)^2^+1.6746P] where P=(Fo^2^+2Fc^2^)/3'
_refine_ls_weighting_scheme calc
_refine_ls_wR_factor_gt 0.1897
_refine_ls_wR_factor_ref 0.2071
_reflns_number_gt 1827
_reflns_number_total 2613
_reflns_threshold_expression I>2sigma(I)
_cod_data_source_file xu5118.cif
_cod_data_source_block I
_cod_database_code 2229276
_cod_database_fobs_code 2229276

loop_
_symmetry_equiv_pos_as_xyz
'x, y, z'
'-x+1/2, -y+1/2, z+1/2'
'-x, y, -z+1/2'
'x+1/2, -y+1/2, -z'
'-x, -y, -z'
'x-1/2, y-1/2, -z-1/2'
'x, -y, z-1/2'
'-x-1/2, y-1/2, z'

loop_
_atom_site_type_symbol
_atom_site_label
_atom_site_fract_x
_atom_site_fract_y
_atom_site_fract_z
_atom_site_U_iso_or_equiv
_atom_site_adp_type
_atom_site_calc_flag
_atom_site_refinement_flags
_atom_site_occupancy
_atom_site_disorder_assembly
_atom_site_disorder_group
Si Si1 0.0000 0.80602(11) 0.2500 0.0536(4) Uani d S 1 . .
N N1 0.5087(4) 0.4553(2) 0.40351(9) 0.0610(8) Uani d . 1 . .
N N2 0.5050(4) 0.3688(2) 0.43454(10) 0.0634(8) Uani d . 1 . .
N N3 0.3420(5) 0.3270(3) 0.44279(12) 0.0804(10) Uani d . 1 . .
N N4 0.2291(4) 0.3870(3) 0.41648(11) 0.0748(9) Uani d . 1 . .
C C1 0.1069(4) 0.7079(3) 0.29478(10) 0.0473(7) Uani d . 1 . .
C C2 0.2904(5) 0.7098(3) 0.30746(12) 0.0600(9) Uani d . 1 . .
H H2 0.3668 0.7655 0.2942 0.072 Uiso calc R 1 . .
C C3 0.3639(5) 0.6321(3) 0.33902(12) 0.0604(9) Uani d . 1 . .
H H3 0.4883 0.6361 0.3465 0.072 Uiso calc R 1 . .
C C4 0.2560(4) 0.5490(3) 0.35956(10) 0.0489(8) Uani d . 1 . .
C C5 0.0720(5) 0.5455(3) 0.34793(12) 0.0679(10) Uani d . 1 . .
H H5 -0.0042 0.4903 0.3617 0.082 Uiso calc R 1 . .
C C6 0.0004(5) 0.6231(3) 0.31617(12) 0.0663(10) Uani d . 1 . .
H H6 -0.1239 0.6186 0.3087 0.080 Uiso calc R 1 . .
C C7 0.3320(5) 0.4640(3) 0.39285(10) 0.0512(8) Uani d . 1 . .
C C8 0.6736(6) 0.3243(3) 0.45759(14) 0.0759(11) Uani d . 1 . .
H H8 0.6317 0.2726 0.4828 0.091 Uiso calc R 1 . .
C C9 0.7768(6) 0.4185(4) 0.48099(16) 0.0952(15) Uani d . 1 . .
H H9A 0.8732 0.3859 0.4999 0.143 Uiso calc R 1 . .
H H9B 0.6949 0.4622 0.5007 0.143 Uiso calc R 1 . .
H H9C 0.8292 0.4687 0.4576 0.143 Uiso calc R 1 . .
C C10 0.7788(6) 0.2512(4) 0.42484(17) 0.1005(15) Uani d . 1 . .
H H10A 0.6997 0.1925 0.4120 0.151 Uiso calc R 1 . .
H H10B 0.8788 0.2151 0.4413 0.151 Uiso calc R 1 . .
H H10C 0.8264 0.2982 0.3998 0.151 Uiso calc R 1 . .
C C11 0.1814(6) 0.8966(3) 0.22270(15) 0.0823(13) Uani d . 1 . .
H H11A 0.2715 0.8474 0.2082 0.123 Uiso calc R 1 . .
H H11B 0.2394 0.9431 0.2464 0.123 Uiso calc R 1 . .
H H11C 0.1273 0.9461 0.1994 0.123 Uiso calc R 1 . .

loop_
_atom_site_aniso_label
_atom_site_aniso_U_11
_atom_site_aniso_U_22
_atom_site_aniso_U_33
_atom_site_aniso_U_12
_atom_site_aniso_U_13
_atom_site_aniso_U_23
Si1 0.0603(8) 0.0454(7) 0.0552(7) 0.000 -0.0171(6) 0.000
N1 0.0659(18) 0.0600(18) 0.0569(16) 0.0010(15) -0.0129(14) 0.0044(14)
N2 0.081(2) 0.0553(17) 0.0538(16) 0.0102(16) -0.0108(16) 0.0096(13)
N3 0.084(2) 0.080(2) 0.078(2) -0.009(2) -0.0036(19) 0.0279(18)
N4 0.073(2) 0.080(2) 0.071(2) -0.0060(17) -0.0105(17) 0.0253(18)
C1 0.0533(18) 0.0454(17) 0.0431(15) -0.0011(14) -0.0056(14) -0.0048(14)
C2 0.055(2) 0.054(2) 0.071(2) -0.0136(16) -0.0133(17) 0.0106(17)
C3 0.0481(19) 0.063(2) 0.070(2) -0.0021(17) -0.0174(16) 0.0072(18)
C4 0.0549(18) 0.0506(18) 0.0413(15) -0.0002(14) -0.0045(14) -0.0031(14)
C5 0.058(2) 0.079(3) 0.066(2) -0.0155(18) -0.0068(18) 0.021(2)
C6 0.0496(19) 0.084(3) 0.065(2) -0.0095(19) -0.0155(17) 0.0157(19)
C7 0.061(2) 0.0526(19) 0.0403(15) 0.0018(15) -0.0083(15) -0.0028(15)
C8 0.090(3) 0.071(3) 0.067(2) 0.014(2) -0.018(2) 0.012(2)
C9 0.105(3) 0.078(3) 0.103(3) 0.013(3) -0.047(3) -0.014(3)
C10 0.089(3) 0.094(3) 0.119(4) 0.026(3) -0.008(3) -0.022(3)
C11 0.088(3) 0.073(3) 0.085(3) -0.024(2) -0.025(2) 0.028(2)

loop_
_atom_type_symbol
_atom_type_description
_atom_type_scat_dispersion_real
_atom_type_scat_dispersion_imag
_atom_type_scat_source
C C 0.0033 0.0016 'International Tables Vol C Tables 4.2.6.8 and 6.1.1.4'
H H 0.0000 0.0000 'International Tables Vol C Tables 4.2.6.8 and 6.1.1.4'
N N 0.0061 0.0033 'International Tables Vol C Tables 4.2.6.8 and 6.1.1.4'
Si Si 0.0817 0.0704 'International Tables Vol C Tables 4.2.6.8 and 6.1.1.4'

loop_
_geom_angle_atom_site_label_1
_geom_angle_atom_site_label_2
_geom_angle_atom_site_label_3
_geom_angle_site_symmetry_1
_geom_angle_site_symmetry_3
_geom_angle
_geom_angle_publ_flag
C11 Si1 C11 . 3 111.4(3) ?
C11 Si1 C1 . 3 110.56(16) ?
C11 Si1 C1 3 3 109.28(16) ?
C11 Si1 C1 . . 109.28(16) ?
C11 Si1 C1 3 . 110.56(16) ?
C1 Si1 C1 3 . 105.63(19) ?
C7 N1 N2 . . 100.9(3) ?
N3 N2 N1 . . 114.6(3) ?
N3 N2 C8 . . 123.1(3) ?
N1 N2 C8 . . 122.4(3) ?
N2 N3 N4 . . 105.8(3) ?
N3 N4 C7 . . 106.6(3) ?
C2 C1 C6 . . 115.8(3) ?
C2 C1 Si1 . . 124.7(2) ?
C6 C1 Si1 . . 119.5(2) ?
C3 C2 C1 . . 122.4(3) ?
C3 C2 H2 . . 118.8 ?
C1 C2 H2 . . 118.8 ?
C4 C3 C2 . . 120.7(3) ?
C4 C3 H3 . . 119.6 ?
C2 C3 H3 . . 119.6 ?
C3 C4 C5 . . 118.3(3) ?
C3 C4 C7 . . 121.7(3) ?
C5 C4 C7 . . 120.0(3) ?
C6 C5 C4 . . 120.4(3) ?
C6 C5 H5 . . 119.8 ?
C4 C5 H5 . . 119.8 ?
C5 C6 C1 . . 122.4(3) ?
C5 C6 H6 . . 118.8 ?
C1 C6 H6 . . 118.8 ?
N1 C7 N4 . . 112.1(3) ?
N1 C7 C4 . . 124.2(3) ?
N4 C7 C4 . . 123.6(3) ?
C10 C8 C9 . . 116.3(4) ?
C10 C8 N2 . . 110.4(3) ?
C9 C8 N2 . . 111.3(3) ?
C10 C8 H8 . . 106.0 ?
C9 C8 H8 . . 106.0 ?
N2 C8 H8 . . 106.0 ?
C8 C9 H9A . . 109.5 ?
C8 C9 H9B . . 109.5 ?
H9A C9 H9B . . 109.5 ?
C8 C9 H9C . . 109.5 ?
H9A C9 H9C . . 109.5 ?
H9B C9 H9C . . 109.5 ?
C8 C10 H10A . . 109.5 ?
C8 C10 H10B . . 109.5 ?
H10A C10 H10B . . 109.5 ?
C8 C10 H10C . . 109.5 ?
H10A C10 H10C . . 109.5 ?
H10B C10 H10C . . 109.5 ?
Si1 C11 H11A . . 109.5 ?
Si1 C11 H11B . . 109.5 ?
H11A C11 H11B . . 109.5 ?
Si1 C11 H11C . . 109.5 ?
H11A C11 H11C . . 109.5 ?
H11B C11 H11C . . 109.5 ?

loop_
_geom_bond_atom_site_label_1
_geom_bond_atom_site_label_2
_geom_bond_site_symmetry_2
_geom_bond_distance
_geom_bond_publ_flag
Si1 C11 . 1.853(4) ?
Si1 C11 3 1.853(4) ?
Si1 C1 3 1.873(3) ?
Si1 C1 . 1.873(3) ?
N1 C7 . 1.324(4) ?
N1 N2 . 1.332(4) ?
N2 N3 . 1.301(4) ?
N2 C8 . 1.483(4) ?
N3 N4 . 1.309(4) ?
N4 C7 . 1.342(4) ?
C1 C2 . 1.382(4) ?
C1 C6 . 1.388(4) ?
C2 C3 . 1.377(4) ?
C2 H2 . 0.9300 ?
C3 C4 . 1.370(4) ?
C3 H3 . 0.9300 ?
C4 C5 . 1.379(4) ?
C4 C7 . 1.471(4) ?
C5 C6 . 1.374(5) ?
C5 H5 . 0.9300 ?
C6 H6 . 0.9300 ?
C8 C10 . 1.471(6) ?
C8 C9 . 1.479(5) ?
C8 H8 . 0.9800 ?
C9 H9A . 0.9600 ?
C9 H9B . 0.9600 ?
C9 H9C . 0.9600 ?
C10 H10A . 0.9600 ?
C10 H10B . 0.9600 ?
C10 H10C . 0.9600 ?
C11 H11A . 0.9600 ?
C11 H11B . 0.9600 ?
C11 H11C . 0.9600 ?

loop_
_geom_hbond_atom_site_label_D
_geom_hbond_atom_site_label_H
_geom_hbond_atom_site_label_A
_geom_hbond_site_symmetry_A
_geom_hbond_distance_DH
_geom_hbond_distance_HA
_geom_hbond_distance_DA
_geom_hbond_angle_DHA
C9 H9B Cg 5_666 0.96 2.86 3.738(5) 152

loop_
_geom_torsion_atom_site_label_1
_geom_torsion_atom_site_label_2
_geom_torsion_atom_site_label_3
_geom_torsion_atom_site_label_4
_geom_torsion_site_symmetry_1
_geom_torsion_site_symmetry_2
_geom_torsion_site_symmetry_3
_geom_torsion_site_symmetry_4
_geom_torsion
_geom_torsion_publ_flag
C7 N1 N2 N3 . . . . -0.1(4) ?
C7 N1 N2 C8 . . . . 179.8(3) ?
N1 N2 N3 N4 . . . . 0.0(4) ?
C8 N2 N3 N4 . . . . -180.0(3) ?
N2 N3 N4 C7 . . . . 0.2(4) ?
C11 Si1 C1 C2 . . . . 4.3(3) ?
C11 Si1 C1 C2 3 . . . -118.6(3) ?
C1 Si1 C1 C2 3 . . . 123.2(3) ?
C11 Si1 C1 C6 . . . . -173.0(3) ?
C11 Si1 C1 C6 3 . . . 64.1(3) ?
C1 Si1 C1 C6 3 . . . -54.0(2) ?
C6 C1 C2 C3 . . . . 0.5(5) ?
Si1 C1 C2 C3 . . . . -176.9(3) ?
C1 C2 C3 C4 . . . . -0.3(5) ?
C2 C3 C4 C5 . . . . -0.2(5) ?
C2 C3 C4 C7 . . . . 179.1(3) ?
C3 C4 C5 C6 . . . . 0.6(5) ?
C7 C4 C5 C6 . . . . -178.7(3) ?
C4 C5 C6 C1 . . . . -0.5(6) ?
C2 C1 C6 C5 . . . . -0.1(5) ?
Si1 C1 C6 C5 . . . . 177.4(3) ?
N2 N1 C7 N4 . . . . 0.2(4) ?
N2 N1 C7 C4 . . . . 179.4(3) ?
N3 N4 C7 N1 . . . . -0.3(4) ?
N3 N4 C7 C4 . . . . -179.4(3) ?
C3 C4 C7 N1 . . . . -4.4(5) ?
C5 C4 C7 N1 . . . . 174.9(3) ?
C3 C4 C7 N4 . . . . 174.7(3) ?
C5 C4 C7 N4 . . . . -6.0(5) ?
N3 N2 C8 C10 . . . . 103.6(4) ?
N1 N2 C8 C10 . . . . -76.3(5) ?
N3 N2 C8 C9 . . . . -125.6(4) ?
N1 N2 C8 C9 . . . . 54.4(5) ?
